data_1518538
loop_
_publ_author_name
'Nesterov, Dmytro S.'
'Nesterova, Oksana V.'
'Guedes da Silva, M. F\'atima C.'
'Pombeiro, Armando J. L.'

_publ_section_title
;
 Catalytic behaviour of a novel Fe(iii) Schiff base complex in the mild
 oxidation of cyclohexane
;
_journal_issue 3
_journal_name_full 'Catal. Sci. Technol.'
_journal_page_first 1801
_journal_paper_doi 10.1039/C4CY00888J
_journal_volume 5
_journal_year 2015
_chemical_formula_moiety 'C16 H26 Cl2 Fe N4 O2, C3 H7 N O, Cl'
_chemical_formula_sum 'C19 H33 Cl3 Fe N5 O3'
_chemical_formula_weight 541.70
_chemical_name_systematic
;
 ?
;
_space_group_crystal_system triclinic
_space_group_IT_number 2
_space_group_name_Hall '-P 1'
_space_group_name_H-M_alt 'P -1'
_symmetry_space_group_name_Hall '-P 1'
_symmetry_space_group_name_H-M 'P -1'
_atom_sites_solution_hydrogens geom
_audit_creation_method SHELXL-2013
_audit_update_record
;
2014-02-13 deposited with the CCDC.
2014-12-17 downloaded from the CCDC.
;
_cell_angle_alpha 106.950(2)
_cell_angle_beta 99.766(2)
_cell_angle_gamma 99.208(3)
_cell_formula_units_Z 2
_cell_length_a 7.2528(4)
_cell_length_b 12.6837(6)
_cell_length_c 14.9215(8)
_cell_measurement_reflns_used 4288
_cell_measurement_temperature 150(2)
_cell_measurement_theta_max 27.21
_cell_measurement_theta_min 2.88
_cell_volume 1261.66(12)
_computing_cell_refinement 'Bruker SAINT'
_computing_data_collection 'Bruker APEX2'
_computing_data_reduction 'Bruker SAINT'
_computing_publication_material 'WinGX publication routines (Farrugia, 1999)'
_computing_structure_refinement 'SHELXL-2013 (Sheldrick, 2013)'
_computing_structure_solution 'SIR97 (Giacovazzo et al, 1997)'
_diffrn_ambient_temperature 150(2)
_diffrn_measured_fraction_theta_full 0.986
_diffrn_measured_fraction_theta_max 0.985
_diffrn_measurement_device_type 'Bruker APEX-II CCD'
_diffrn_measurement_method '\f and \w scans'
_diffrn_radiation_source 'fine-focus sealed tube'
_diffrn_radiation_type MoK\a
_diffrn_radiation_wavelength 0.71069
_diffrn_reflns_av_R_equivalents 0.0377
_diffrn_reflns_av_unetI/netI 0.0477
_diffrn_reflns_Laue_measured_fraction_full 0.986
_diffrn_reflns_Laue_measured_fraction_max 0.985
_diffrn_reflns_limit_h_max 8
_diffrn_reflns_limit_h_min -8
_diffrn_reflns_limit_k_max 15
_diffrn_reflns_limit_k_min -15
_diffrn_reflns_limit_l_max 17
_diffrn_reflns_limit_l_min -17
_diffrn_reflns_number 12945
_diffrn_reflns_point_group_measured_fraction_full 0.986
_diffrn_reflns_point_group_measured_fraction_max 0.985
_diffrn_reflns_theta_full 25.240
_diffrn_reflns_theta_max 25.345
_diffrn_reflns_theta_min 2.923
_exptl_absorpt_coefficient_mu 0.945
_exptl_absorpt_correction_T_max 0.8166
_exptl_absorpt_correction_T_min 0.7788
_exptl_absorpt_correction_type multi-scan
_exptl_absorpt_process_details sadabs
_exptl_crystal_colour red
_exptl_crystal_density_diffrn 1.426
_exptl_crystal_description plate
_exptl_crystal_F_000 566
_exptl_crystal_size_max 0.370
_exptl_crystal_size_mid 0.220
_exptl_crystal_size_min 0.140
_refine_diff_density_max 0.817
_refine_diff_density_min -0.307
_refine_diff_density_rms 0.073
_refine_ls_extinction_method none
_refine_ls_goodness_of_fit_ref 0.964
_refine_ls_hydrogen_treatment constr
_refine_ls_matrix_type full
_refine_ls_number_parameters 319
_refine_ls_number_reflns 4551
_refine_ls_number_restraints 0
_refine_ls_restrained_S_all 0.964
_refine_ls_R_factor_all 0.0578
_refine_ls_R_factor_gt 0.0400
_refine_ls_shift/su_max 0.001
_refine_ls_shift/su_mean 0.000
_refine_ls_structure_factor_coef Fsqd
_refine_ls_weighting_details 'w=1/[\s^2^(Fo^2^)+(0.0699P)^2^+0.9012P] where P=(Fo^2^+2Fc^2^)/3'
_refine_ls_weighting_scheme calc
_refine_ls_wR_factor_gt 0.1073
_refine_ls_wR_factor_ref 0.1191
_reflns_Friedel_coverage 0.000
_reflns_number_gt 3541
_reflns_number_total 4551
_reflns_threshold_expression 'I > 2\s(I)'
_cod_data_source_file c4cy00888j2.cif
_cod_data_source_block Compound1
_cod_depositor_comments 'Adding full bibliography for 1518538.cif.'
_cod_database_code 1518538
_shelx_space_group_comment
;
The symmetry employed for this shelxl refinement is uniquely defined
by the following loop, which should always be used as a source of
symmetry information in preference to the above space-group names.
They are only intended as comments.
;
_shelx_estimated_absorpt_t_min 0.721
_shelx_estimated_absorpt_t_max 0.879
_shelxl_version_number 2013-4

loop_
_space_group_symop_operation_xyz
'x, y, z'
'-x, -y, -z'

loop_
_atom_site_label
_atom_site_type_symbol
_atom_site_fract_x
_atom_site_fract_y
_atom_site_fract_z
_atom_site_U_iso_or_equiv
_atom_site_adp_type
_atom_site_occupancy
_atom_site_site_symmetry_order
_atom_site_calc_flag
_atom_site_refinement_flags_posn
_atom_site_refinement_flags_adp
_atom_site_refinement_flags_occupancy
_atom_site_disorder_assembly
_atom_site_disorder_group
C1 C 0.7420(5) 0.2193(3) 0.3527(2) 0.0238(7) Uani 1 1 d . . . . .
C2 C 0.8101(5) 0.3245(3) 0.4259(2) 0.0330(8) Uani 1 1 d . . . . .
H2 H 0.9317 0.3393 0.4684 0.040 Uiso 1 1 calc R U . . .
C3 C 0.7047(6) 0.4067(3) 0.4374(3) 0.0381(9) Uani 1 1 d . . . . .
H3 H 0.7557 0.4778 0.4864 0.046 Uiso 1 1 calc R U . . .
C4 C 0.5238(5) 0.3864(3) 0.3777(3) 0.0397(9) Uani 1 1 d . . . . .
H4 H 0.4506 0.4428 0.3863 0.048 Uiso 1 1 calc R U . . .
C5 C 0.4528(5) 0.2838(3) 0.3066(3) 0.0335(8) Uani 1 1 d . . . . .
H5 H 0.3290 0.2699 0.2663 0.040 Uiso 1 1 calc R U . . .
C6 C 0.5574(4) 0.1987(3) 0.2914(2) 0.0235(7) Uani 1 1 d . . . . .
C7 C 0.4701(4) 0.0933(3) 0.2150(2) 0.0212(7) Uani 1 1 d . . . . .
H7 H 0.3419 0.0848 0.1817 0.025 Uiso 1 1 calc R U . . .
C8 C 0.4391(4) -0.0934(3) 0.1113(2) 0.0229(7) Uani 1 1 d . . . . .
H8A H 0.3326 -0.0759 0.0711 0.027 Uiso 1 1 calc R U . . .
H8B H 0.3837 -0.1490 0.1396 0.027 Uiso 1 1 calc R U . . .
C9 C 0.5717(4) -0.1417(3) 0.0502(2) 0.0228(7) Uani 1 1 d . . . . .
H9A H 0.5026 -0.2159 0.0026 0.027 Uiso 1 1 calc R U . . .
H9B H 0.6114 -0.0905 0.0146 0.027 Uiso 1 1 calc R U . . .
C10 C 0.9004(5) -0.1706(3) 0.0577(2) 0.0249(7) Uani 1 1 d . . . . .
H10A H 1.0199 -0.1663 0.1032 0.030 Uiso 1 1 calc R U . . .
H10B H 0.9242 -0.1074 0.0318 0.030 Uiso 1 1 calc R U . . .
C11 C 0.8551(5) -0.2810(3) -0.0246(3) 0.0304(8) Uani 1 1 d . . . . .
H11A H 0.7403 -0.2843 -0.0728 0.037 Uiso 1 1 calc R U . . .
H11B H 0.9640 -0.2858 -0.0564 0.037 Uiso 1 1 calc R U . . .
C12 C 0.6604(5) -0.3687(3) 0.0643(2) 0.0269(7) Uani 1 1 d . . . . .
H12A H 0.6428 -0.4307 0.0920 0.032 Uiso 1 1 calc R U . . .
H12B H 0.5392 -0.3764 0.0185 0.032 Uiso 1 1 calc R U . . .
C13 C 0.7058(5) -0.2563(3) 0.1436(2) 0.0239(7) Uani 1 1 d . . . . .
H13A H 0.5965 -0.2515 0.1752 0.029 Uiso 1 1 calc R U . . .
H13B H 0.8193 -0.2533 0.1925 0.029 Uiso 1 1 calc R U . . .
C14 C 0.7525(8) -0.1201(5) 0.3826(4) 0.0241(15) Uani 0.569(6) 1 d . . P A 1
H14 H 0.8854 -0.1015 0.4123 0.029 Uiso 0.569(6) 1 calc R U P A 1
C16 C 0.7160(12) -0.2216(8) 0.4966(6) 0.042(2) Uani 0.569(6) 1 d . . P A 1
H16A H 0.6104 -0.2662 0.5123 0.062 Uiso 0.569(6) 1 calc R U P A 1
H16B H 0.7833 -0.1568 0.5535 0.062 Uiso 0.569(6) 1 calc R U P A 1
H16C H 0.8057 -0.2689 0.4762 0.062 Uiso 0.569(6) 1 calc R U P A 1
C30 C 0.7423(5) 0.3860(3) 0.1794(3) 0.0370(9) Uani 1 1 d . . . . .
H30 H 0.7593 0.3112 0.1541 0.044 Uiso 1 1 calc R U . . .
C31 C 1.0638(6) 0.4285(4) 0.2746(3) 0.0465(10) Uani 1 1 d . . . . .
H31A H 1.0926 0.4437 0.3444 0.070 Uiso 1 1 calc R U . . .
H31B H 1.1676 0.4730 0.2577 0.070 Uiso 1 1 calc R U . . .
H31C H 1.0522 0.3479 0.2416 0.070 Uiso 1 1 calc R U . . .
C32 C 0.8755(7) 0.5759(3) 0.2894(3) 0.0533(11) Uani 1 1 d . . . . .
H32A H 0.9082 0.5955 0.3596 0.080 Uiso 1 1 calc R U . . .
H32B H 0.7452 0.5852 0.2686 0.080 Uiso 1 1 calc R U . . .
H32C H 0.9665 0.6258 0.2698 0.080 Uiso 1 1 calc R U . . .
N1 N 0.5505(3) 0.0103(2) 0.18815(18) 0.0201(6) Uani 1 1 d . . . . .
N2 N 0.7451(3) -0.1559(2) 0.11122(18) 0.0188(5) Uani 1 1 d . . . . .
N3 N 0.8189(4) -0.3779(2) 0.0123(2) 0.0290(6) Uani 1 1 d . . . . .
H3A H 0.7837 -0.4499 -0.0421 0.035 Uiso 1 1 calc R U . . .
H3B H 0.9371 -0.3782 0.0565 0.035 Uiso 1 1 calc R U . . .
N4 N 0.6387(9) -0.1811(8) 0.4179(5) 0.0326(16) Uani 0.569(6) 1 d . . P A 1
N30 N 0.8852(4) 0.4595(3) 0.2454(2) 0.0365(7) Uani 1 1 d . . . . .
O1 O 0.8484(3) 0.14376(19) 0.34459(16) 0.0286(5) Uani 1 1 d . . . . .
O2 O 0.7083(4) -0.0864(2) 0.31905(18) 0.0355(6) Uani 1 1 d . . . . .
O30 O 0.5876(4) 0.4056(3) 0.1475(2) 0.0525(8) Uani 1 1 d . . . . .
Cl1 Cl 1.12259(11) -0.03414(7) 0.29583(6) 0.0326(2) Uani 1 1 d . . . . .
Cl2 Cl 0.93819(11) 0.10562(6) 0.14086(6) 0.0267(2) Uani 1 1 d . . . . .
Cl3 Cl 0.21273(12) 0.62005(7) 0.12815(7) 0.0384(2) Uani 1 1 d . . . . .
Fe1 Fe 0.83707(6) 0.00874(4) 0.24293(3) 0.01994(15) Uani 1 1 d . . . . .
C14B C 0.6117(11) -0.0732(6) 0.3727(5) 0.025(2) Uani 0.431(6) 1 d . . P A 2
H14B H 0.5372 -0.0187 0.3694 0.030 Uiso 0.431(6) 1 calc R U P A 2
C15B C 0.4381(14) -0.1047(10) 0.4900(8) 0.052(3) Uani 0.431(6) 1 d . . P A 2
H15A H 0.4438 -0.1483 0.5345 0.078 Uiso 0.431(6) 1 calc R U P A 2
H15B H 0.3125 -0.1306 0.4447 0.078 Uiso 0.431(6) 1 calc R U P A 2
H15C H 0.4569 -0.0243 0.5266 0.078 Uiso 0.431(6) 1 calc R U P A 2
N4B N 0.5874(14) -0.1204(8) 0.4373(6) 0.042(2) Uani 0.431(6) 1 d . . P A 2
C15 C 0.4366(9) -0.2135(9) 0.3812(6) 0.065(3) Uani 0.569(6) 1 d . . P A 1
H15D H 0.3787 -0.2594 0.4162 0.097 Uiso 0.569(6) 1 calc R U P A 1
H15E H 0.4080 -0.2577 0.3126 0.097 Uiso 0.569(6) 1 calc R U P A 1
H15F H 0.3838 -0.1457 0.3895 0.097 Uiso 0.569(6) 1 calc R U P A 1
C16B C 0.711(3) -0.1930(12) 0.4619(13) 0.065(5) Uani 0.431(6) 1 d . . P A 2
H16D H 0.6682 -0.2219 0.5108 0.098 Uiso 0.431(6) 1 calc R U P A 2
H16E H 0.8437 -0.1493 0.4870 0.098 Uiso 0.431(6) 1 calc R U P A 2
H16F H 0.7038 -0.2566 0.4042 0.098 Uiso 0.431(6) 1 calc R U P A 2

loop_
_atom_site_aniso_label
_atom_site_aniso_U_11
_atom_site_aniso_U_22
_atom_site_aniso_U_33
_atom_site_aniso_U_23
_atom_site_aniso_U_13
_atom_site_aniso_U_12
C1 0.0274(17) 0.0278(17) 0.0195(16) 0.0101(13) 0.0086(14) 0.0070(14)
C2 0.037(2) 0.035(2) 0.0230(18) 0.0055(15) 0.0053(15) 0.0043(16)
C3 0.051(2) 0.0297(19) 0.029(2) -0.0004(16) 0.0149(18) 0.0082(17)
C4 0.043(2) 0.034(2) 0.042(2) 0.0032(17) 0.0181(19) 0.0179(17)
C5 0.0305(19) 0.033(2) 0.038(2) 0.0082(16) 0.0107(16) 0.0135(15)
C6 0.0241(16) 0.0262(17) 0.0254(17) 0.0113(14) 0.0125(14) 0.0076(13)
C7 0.0160(15) 0.0256(16) 0.0235(17) 0.0115(14) 0.0036(13) 0.0035(13)
C8 0.0178(15) 0.0207(15) 0.0263(17) 0.0065(13) 0.0001(13) 0.0013(12)
C9 0.0247(16) 0.0209(16) 0.0216(17) 0.0071(13) 0.0029(13) 0.0039(13)
C10 0.0234(16) 0.0225(16) 0.0321(19) 0.0102(14) 0.0140(14) 0.0040(13)
C11 0.0320(19) 0.0273(18) 0.037(2) 0.0116(15) 0.0180(16) 0.0078(14)
C12 0.0265(17) 0.0219(17) 0.036(2) 0.0124(15) 0.0114(15) 0.0048(13)
C13 0.0251(16) 0.0200(16) 0.0301(18) 0.0121(14) 0.0089(14) 0.0051(13)
C14 0.021(3) 0.025(3) 0.026(3) 0.008(3) 0.003(2) 0.006(2)
C16 0.045(4) 0.052(5) 0.036(5) 0.033(4) 0.003(4) 0.007(4)
C30 0.040(2) 0.039(2) 0.034(2) 0.0152(18) 0.0058(18) 0.0100(18)
C31 0.039(2) 0.057(3) 0.044(2) 0.021(2) 0.0040(19) 0.010(2)
C32 0.077(3) 0.039(2) 0.039(2) 0.0062(19) 0.008(2) 0.018(2)
N1 0.0169(13) 0.0223(13) 0.0217(14) 0.0090(11) 0.0039(11) 0.0034(11)
N2 0.0176(12) 0.0174(13) 0.0243(14) 0.0084(11) 0.0089(11) 0.0045(10)
N3 0.0333(16) 0.0207(14) 0.0348(17) 0.0069(12) 0.0145(13) 0.0078(12)
N4 0.032(4) 0.047(4) 0.028(4) 0.024(4) 0.006(3) 0.013(3)
N30 0.0418(18) 0.0335(17) 0.0338(17) 0.0118(14) 0.0055(15) 0.0089(14)
O1 0.0234(12) 0.0303(12) 0.0265(13) 0.0045(10) -0.0022(10) 0.0077(10)
O2 0.0466(15) 0.0347(14) 0.0309(14) 0.0170(12) 0.0162(13) 0.0052(12)
O30 0.0475(17) 0.0599(19) 0.0562(19) 0.0309(16) 0.0056(15) 0.0133(14)
Cl1 0.0215(4) 0.0430(5) 0.0378(5) 0.0181(4) 0.0039(4) 0.0136(4)
Cl2 0.0265(4) 0.0225(4) 0.0332(5) 0.0138(3) 0.0078(3) 0.0015(3)
Cl3 0.0289(5) 0.0267(4) 0.0547(6) 0.0047(4) 0.0126(4) 0.0057(4)
Fe1 0.0154(2) 0.0215(2) 0.0243(3) 0.00983(19) 0.00378(18) 0.00448(17)
C14B 0.024(4) 0.031(4) 0.024(4) 0.012(3) 0.012(3) 0.008(3)
C15B 0.047(6) 0.080(8) 0.053(6) 0.041(6) 0.035(5) 0.023(5)
N4B 0.060(6) 0.040(5) 0.037(5) 0.021(4) 0.025(4) 0.018(5)
C15 0.027(4) 0.120(8) 0.063(6) 0.069(6) 0.005(4) -0.005(4)
C16B 0.102(13) 0.057(8) 0.072(14) 0.040(9) 0.056(11) 0.042(9)

loop_
_atom_type_symbol
_atom_type_description
_atom_type_scat_dispersion_real
_atom_type_scat_dispersion_imag
_atom_type_scat_source
C C 0.0033 0.0016 'International Tables Vol C Tables 4.2.6.8 and 6.1.1.4'
H H 0.0000 0.0000 'International Tables Vol C Tables 4.2.6.8 and 6.1.1.4'
N N 0.0061 0.0033 'International Tables Vol C Tables 4.2.6.8 and 6.1.1.4'
O O 0.0106 0.0060 'International Tables Vol C Tables 4.2.6.8 and 6.1.1.4'
Cl Cl 0.1484 0.1585 'International Tables Vol C Tables 4.2.6.8 and 6.1.1.4'
Fe Fe 0.3463 0.8444 'International Tables Vol C Tables 4.2.6.8 and 6.1.1.4'

loop_
_geom_angle_atom_site_label_1
_geom_angle_atom_site_label_2
_geom_angle_atom_site_label_3
_geom_angle
O1 C1 C2 119.1(3)
O1 C1 C6 122.9(3)
C2 C1 C6 118.0(3)
C3 C2 C1 121.5(3)
C3 C2 H2 119.3
C1 C2 H2 119.3
C2 C3 C4 120.6(3)
C2 C3 H3 119.7
C4 C3 H3 119.7
C5 C4 C3 119.1(3)
C5 C4 H4 120.4
C3 C4 H4 120.4
C4 C5 C6 122.0(3)
C4 C5 H5 119.0
C6 C5 H5 119.0
C5 C6 C1 118.9(3)
C5 C6 C7 117.9(3)
C1 C6 C7 123.2(3)
N1 C7 C6 125.6(3)
N1 C7 H7 117.2
C6 C7 H7 117.2
N1 C8 C9 108.5(2)
N1 C8 H8A 110.0
C9 C8 H8A 110.0
N1 C8 H8B 110.0
C9 C8 H8B 110.0
H8A C8 H8B 108.4
N2 C9 C8 110.8(2)
N2 C9 H9A 109.5
C8 C9 H9A 109.5
N2 C9 H9B 109.5
C8 C9 H9B 109.5
H9A C9 H9B 108.1
N2 C10 C11 113.8(3)
N2 C10 H10A 108.8
C11 C10 H10A 108.8
N2 C10 H10B 108.8
C11 C10 H10B 108.8
H10A C10 H10B 107.7
N3 C11 C10 110.0(3)
N3 C11 H11A 109.7
C10 C11 H11A 109.7
N3 C11 H11B 109.7
C10 C11 H11B 109.7
H11A C11 H11B 108.2
N3 C12 C13 110.5(3)
N3 C12 H12A 109.6
C13 C12 H12A 109.6
N3 C12 H12B 109.6
C13 C12 H12B 109.6
H12A C12 H12B 108.1
N2 C13 C12 114.6(3)
N2 C13 H13A 108.6
C12 C13 H13A 108.6
N2 C13 H13B 108.6
C12 C13 H13B 108.6
H13A C13 H13B 107.6
O2 C14 N4 127.4(6)
O2 C14 H14 116.3
N4 C14 H14 116.3
N4 C16 H16A 109.5
N4 C16 H16B 109.5
H16A C16 H16B 109.5
N4 C16 H16C 109.5
H16A C16 H16C 109.5
H16B C16 H16C 109.5
O30 C30 N30 125.7(4)
O30 C30 H30 117.2
N30 C30 H30 117.2
N30 C31 H31A 109.5
N30 C31 H31B 109.5
H31A C31 H31B 109.5
N30 C31 H31C 109.5
H31A C31 H31C 109.5
H31B C31 H31C 109.5
N30 C32 H32A 109.5
N30 C32 H32B 109.5
H32A C32 H32B 109.5
N30 C32 H32C 109.5
H32A C32 H32C 109.5
H32B C32 H32C 109.5
C7 N1 C8 118.9(3)
C7 N1 Fe1 125.6(2)
C8 N1 Fe1 115.49(19)
C9 N2 C10 111.0(2)
C9 N2 C13 112.8(2)
C10 N2 C13 106.9(2)
C9 N2 Fe1 104.72(17)
C10 N2 Fe1 111.30(18)
C13 N2 Fe1 110.14(19)
C12 N3 C11 110.1(2)
C12 N3 H3A 109.6
C11 N3 H3A 109.6
C12 N3 H3B 109.6
C11 N3 H3B 109.6
H3A N3 H3B 108.2
C14 N4 C15 122.1(7)
C14 N4 C16 121.4(6)
C15 N4 C16 116.5(7)
C30 N30 C32 122.1(3)
C30 N30 C31 121.0(3)
C32 N30 C31 116.8(3)
C1 O1 Fe1 131.9(2)
C14B O2 Fe1 136.3(4)
C14 O2 Fe1 139.2(3)
O1 Fe1 O2 89.39(10)
O1 Fe1 N1 88.02(9)
O2 Fe1 N1 82.65(10)
O1 Fe1 Cl1 100.83(7)
O2 Fe1 Cl1 88.55(8)
N1 Fe1 Cl1 167.48(7)
O1 Fe1 N2 166.17(9)
O2 Fe1 N2 86.64(9)
N1 Fe1 N2 78.34(9)
Cl1 Fe1 N2 92.31(6)
O1 Fe1 Cl2 94.00(8)
O2 Fe1 Cl2 171.61(7)
N1 Fe1 Cl2 89.79(7)
Cl1 Fe1 Cl2 98.33(3)
N2 Fe1 Cl2 88.28(6)
O2 C14B N4B 130.6(8)
O2 C14B H14B 114.7
N4B C14B H14B 114.7
N4B C15B H15A 109.5
N4B C15B H15B 109.5
H15A C15B H15B 109.5
N4B C15B H15C 109.5
H15A C15B H15C 109.5
H15B C15B H15C 109.5
C14B N4B C15B 122.7(9)
C14B N4B C16B 121.6(10)
C15B N4B C16B 115.7(9)
N4 C15 H15D 109.5
N4 C15 H15E 109.5
H15D C15 H15E 109.5
N4 C15 H15F 109.5
H15D C15 H15F 109.5
H15E C15 H15F 109.5
N4B C16B H16D 109.5
N4B C16B H16E 109.5
H16D C16B H16E 109.5
N4B C16B H16F 109.5
H16D C16B H16F 109.5
H16E C16B H16F 109.5

loop_
_geom_bond_atom_site_label_1
_geom_bond_atom_site_label_2
_geom_bond_distance
C1 O1 1.315(4)
C1 C2 1.405(5)
C1 C6 1.425(4)
C2 C3 1.377(5)
C2 H2 0.9500
C3 C4 1.394(5)
C3 H3 0.9500
C4 C5 1.371(5)
C4 H4 0.9500
C5 C6 1.404(5)
C5 H5 0.9500
C6 C7 1.444(4)
C7 N1 1.280(4)
C7 H7 0.9500
C8 N1 1.471(4)
C8 C9 1.513(4)
C8 H8A 0.9900
C8 H8B 0.9900
C9 N2 1.491(4)
C9 H9A 0.9900
C9 H9B 0.9900
C10 N2 1.493(4)
C10 C11 1.513(5)
C10 H10A 0.9900
C10 H10B 0.9900
C11 N3 1.491(4)
C11 H11A 0.9900
C11 H11B 0.9900
C12 N3 1.493(4)
C12 C13 1.509(4)
C12 H12A 0.9900
C12 H12B 0.9900
C13 N2 1.493(4)
C13 H13A 0.9900
C13 H13B 0.9900
C14 O2 1.167(6)
C14 N4 1.318(9)
C14 H14 0.9500
C16 N4 1.475(9)
C16 H16A 0.9800
C16 H16B 0.9800
C16 H16C 0.9800
C30 O30 1.234(4)
C30 N30 1.312(5)
C30 H30 0.9500
C31 N30 1.448(5)
C31 H31A 0.9800
C31 H31B 0.9800
C31 H31C 0.9800
C32 N30 1.449(5)
C32 H32A 0.9800
C32 H32B 0.9800
C32 H32C 0.9800
N1 Fe1 2.106(2)
N2 Fe1 2.320(3)
N3 H3A 0.9900
N3 H3B 0.9900
N4 C15 1.422(9)
O1 Fe1 1.908(2)
O2 C14B 1.145(7)
O2 Fe1 2.101(2)
Cl1 Fe1 2.2943(9)
Cl2 Fe1 2.3558(9)
C14B N4B 1.295(11)
C14B H14B 0.9500
C15B N4B 1.449(12)
C15B H15A 0.9800
C15B H15B 0.9800
C15B H15C 0.9800
N4B C16B 1.461(16)
C15 H15D 0.9800
C15 H15E 0.9800
C15 H15F 0.9800
C16B H16D 0.9800
C16B H16E 0.9800
C16B H16F 0.9800

loop_
_geom_hbond_atom_site_label_D
_geom_hbond_atom_site_label_H
_geom_hbond_atom_site_label_A
_geom_hbond_distance_DH
_geom_hbond_distance_HA
_geom_hbond_distance_DA
_geom_hbond_angle_DHA
_geom_hbond_site_symmetry_A
N3 H3A Cl3 0.99 2.17 3.120(3) 159.6 2_655
N3 H3B Cl3 0.99 2.11 3.086(3) 169.1 1_645

loop_
_geom_torsion_atom_site_label_1
_geom_torsion_atom_site_label_2
_geom_torsion_atom_site_label_3
_geom_torsion_atom_site_label_4
_geom_torsion
O1 C1 C2 C3 179.8(3)
C6 C1 C2 C3 -1.3(5)
C1 C2 C3 C4 1.6(6)
C2 C3 C4 C5 -0.7(6)
C3 C4 C5 C6 -0.5(6)
C4 C5 C6 C1 0.8(5)
C4 C5 C6 C7 179.7(3)
O1 C1 C6 C5 179.0(3)
C2 C1 C6 C5 0.1(5)
O1 C1 C6 C7 0.1(5)
C2 C1 C6 C7 -178.8(3)
C5 C6 C7 N1 175.5(3)
C1 C6 C7 N1 -5.6(5)
N1 C8 C9 N2 52.9(3)
N2 C10 C11 N3 -58.7(4)
N3 C12 C13 N2 56.4(3)
C6 C7 N1 C8 177.6(3)
C6 C7 N1 Fe1 -3.8(5)
C9 C8 N1 C7 143.8(3)
C9 C8 N1 Fe1 -35.0(3)
C8 C9 N2 C10 -163.4(2)
C8 C9 N2 C13 76.6(3)
C8 C9 N2 Fe1 -43.2(3)
C11 C10 N2 C9 -68.3(3)
C11 C10 N2 C13 55.2(3)
C11 C10 N2 Fe1 175.5(2)
C12 C13 N2 C9 68.1(3)
C12 C13 N2 C10 -54.2(3)
C12 C13 N2 Fe1 -175.2(2)
C13 C12 N3 C11 -55.7(3)
C10 C11 N3 C12 56.8(3)
O2 C14 N4 C15 -0.9(13)
O2 C14 N4 C16 177.6(7)
O30 C30 N30 C32 0.2(6)
O30 C30 N30 C31 -177.3(4)
C2 C1 O1 Fe1 -164.6(2)
C6 C1 O1 Fe1 16.6(5)
N4 C14 O2 C14B 45.5(8)
N4 C14 O2 Fe1 -179.7(5)
C14 O2 C14B N4B -17.9(9)
Fe1 O2 C14B N4B -155.7(7)
O2 C14B N4B C15B -171.0(9)
O2 C14B N4B C16B 9.3(17)
